data_2240656
loop_
_publ_author_name
'Fortes, A. Dominic'

_publ_section_title
;
 Crystal structures of spinel-type Na~2~MoO~4~ and Na~2~WO~4~ revisited
 using neutron powder diffraction
;
_journal_coeditor_code WM5152
_journal_issue 6
_journal_name_full 'Acta Crystallographica Section E'
_journal_page_first 592
_journal_page_last 596
_journal_paper_doi 10.1107/S2056989015008774
_journal_volume 71
_journal_year 2015
_chemical_formula_iupac 'Na2 W O4'
_chemical_formula_structural 'Na2 W O4'
_chemical_formula_sum 'Na2 O4 W'
_chemical_formula_weight 293.83
_chemical_melting_point 969
_chemical_name_common 'sodium tungstate'
_chemical_name_systematic
;
Disodium tungsten(VI) oxide
;
_space_group_IT_number 227
_symmetry_cell_setting cubic
_symmetry_space_group_name_Hall '-F 4vw 2vw 3'
_symmetry_space_group_name_H-M 'F d -3 m :2'
_audit_creation_method 'from EXP file using GSAS2CIF'
_cell_angle_alpha 90.0
_cell_angle_beta 90.0
_cell_angle_gamma 90.0
_cell_formula_units_Z 8
_cell_length_a 9.12974(4)
_cell_length_b 9.12974
_cell_length_c 9.12974
_cell_measurement_temperature 298
_cell_volume 760.983(3)
_computing_cell_refinement
;
<i>GSAS/Expgui</i> (Larsen & Von Dreele, 2000; Toby, 2001)
;
_computing_data_collection '<i>HRPD control software</i>'
_computing_data_reduction
;
<i>MANTID</i> (Arnold <i>et al</i>., 2014; Mantid, 2013)
;
_computing_molecular_graphics
;
DIAMOND (Putz & Brandenburg, 2006)
;
_computing_publication_material
;
publCIF (Westrip, 2010)
;
_computing_structure_refinement
;
<i>GSAS/Expgui</i> (Larsen & Von Dreele, 2000; Toby, 2001)
;
_computing_structure_solution 'coordinates taken from a previous refinement'
_diffrn_ambient_temperature 298
_diffrn_measurement_device_type 'HRPD, High resolution neutron powder'
_diffrn_radiation_type neutron
_exptl_absorpt_coefficient_mu '0.014 + 0.0097 * \l'
_exptl_absorpt_correction_T_max 0.99982
_exptl_absorpt_correction_T_min 0.99959
_exptl_absorpt_correction_type analytical
_exptl_absorpt_process_details
;
Data were corrected for self shielding using \s~scatt~ = 28.088 barns and
 \s~ab~(\l) = 19.361 barns at 1.798 \%A during the normalisation procedure.
The linear absorption coefficient is wavelength dependent and is calculated as:
          \m = 0.014 + 0.0097 * \l  [mm^-1^]
;
_exptl_crystal_density_diffrn 5.1290
_exptl_crystal_density_method 'not measured'
_pd_block_id 2015-04-07T09:34|NA2WO4|Fortes|HRPD
_pd_calc_method 'Rietveld Refinement'
_pd_char_colour white
_pd_instr_dist_spec/detc 965
_pd_instr_dist_src/spec 95000
_pd_instr_location
;
High Resolution Powder Diffractometer, ISIS neutron spallation source,
 Rutherford Appleton Laboratory, Oxfordshire, U.K.
;
_pd_meas_2theta_fixed 168.329
_pd_meas_number_of_points 7716
_pd_meas_scan_method tof
_pd_phase_name Na2WO4
_pd_prep_pressure 100
_pd_prep_temperature 673
_pd_proc_info_data_reduction
;
Both the mass and the volume of the specimen were measured in order to compute
 the packing number density (0.0043 \%A^-3^). The stoichiometry of the compound
 was used
 to calculate the scattering and absorption cross sections (28.088 and 19.361
 barns at \l = 1.798 \%A, respectively) from data tabulated by
 NIST (http://www.ncnr.nist.gov/resources/n-lengths/).
 Together, these data were used by the Mantid normalisation routine to apply
 the appropriate self shielding correction to the data.
This Mantid routine focuses the data to a common scattering angle and
 normalises the data with respect to the incident neutron spectrum by reference
 to a V:Nb null-scattering rod.
;
_pd_proc_info_excluded_regions
;
Data at d-spacings smaller than 0.4 \%A were excluded since the counting
 statistics became progressively poorer at very short flight times due to the
 lower neutron flux at the shortest wavelengths.
;
_pd_proc_ls_background_function
;   GSAS Background function # 1 (10 terms).
 Shifted Chebyshev function of 1st kind
1: 0.884779, 2: 4.212470x10^-2^, 3: 4.210950x10^-2^, 4: -4.489520x10^-2^,
 5: -2.683690x10^-2^, 6: -1.892450x10^-2^, 7: -2.248710x10^-2^,
 8: -2.821970x10^-3^, 9: 6.467340x10^-3^, 10: 6.167050x10^-3^
;
_pd_proc_ls_peak_cutoff 0.00050
_pd_proc_ls_profile_function
;
TOF profile function #3 (21 terms).
Profile coefficients for exp pseudovoigt
 convolution [Von Dreele, 1990 (unpublished)]
(\a) = 0.1603, (\b~0~) = 0.026115, (\b~1~) = 0.004558,
(\s~0~) = 0, (\s~1~) = 237.2, (\s~2~) = 45.0,
(\g~0~) = 0, (\g~1~) = 14.21, (\g~2~) = 0,
(\g~2s~) = 0, (\g~1e~) = 0, (\g~2e~) = 0,
(\e~i~) = 0, (\e~a~) = 0, (\e~A~) = 0,
(\g~11~) = 0, (\g~22~) = 0, (\g~33~) = 0,
(\g~12~) = 0, (\g~13~) = 0, (\g~23~) = 0.
Peak tails ignored  where intensity <0.0005x peak.
  Aniso. broadening axis   0.0   0.0   1.0
;
_pd_proc_ls_prof_R_factor 0.0372
_pd_proc_ls_prof_wR_expected 0.0237
_pd_proc_ls_prof_wR_factor 0.0438
_pd_proc_number_of_points 7716
_pd_spec_mounting 'vanadium tube'
_pd_spec_mount_mode transmission
_pd_spec_shape cylinder
_pd_spec_size_axial 27
_pd_spec_size_equat 11
_refine_ls_goodness_of_fit_all 1.85
_refine_ls_matrix_type full
_refine_ls_number_constraints 0
_refine_ls_number_parameters 24
_refine_ls_number_restraints 0
_refine_ls_shift/su_max 0.01
_refine_ls_shift/su_mean 0.00
_reflns_number_total 332
_cod_data_source_file wm5152sup1.cif
_cod_data_source_block Na~2~WO~4~
_cod_original_cell_volume 760.983(9)
_cod_original_sg_symbol_H-M 'F d -3 m'
_cod_database_code 2240656

loop_
_symmetry_equiv_pos_site_id
_symmetry_equiv_pos_as_xyz
1 x,y,z
2 -y,1/4+x,1/4+z
3 3/4-x,1/4-y,1/2+z
4 3/4+y,-x,3/4+z
5 x,1/4-y,1/4-z
6 3/4+y,1/4+x,1/2-z
7 3/4-x,y,3/4-z
8 -y,-x,-z
9 z,x,y
10 -x,1/4+z,1/4+y
11 3/4-z,1/4-x,1/2+y
12 3/4+x,-z,3/4+y
13 z,1/4-x,1/4-y
14 3/4+x,1/4+z,1/2-y
15 3/4-z,x,3/4-y
16 -x,-z,-y
17 y,z,x
18 -z,-y,-x
19 1/2-z,3/4+y,1/4+x
20 3/4+z,3/4+y,-x
21 1/4+z,-y,1/4+x
22 y,1/4-z,1/4-x
23 1/4-y,3/4-z,1/2+x
24 1/4-y,z,1/4-x
25 -x,-y,-z
26 y,3/4-x,3/4-z
27 1/4+x,3/4+y,1/2-z
28 1/4-y,x,1/4-z
29 -x,3/4+y,3/4+z
30 1/4-y,3/4-x,1/2+z
31 1/4+x,-y,1/4+z
32 y,x,z
33 -z,-x,-y
34 x,3/4-z,3/4-y
35 1/4+z,3/4+x,1/2-y
36 1/4-x,z,1/4-y
37 -z,3/4+x,3/4+y
38 1/4-x,3/4-z,1/2+y
39 1/4+z,-x,1/4+y
40 x,z,y
41 -y,-z,-x
42 z,y,x
43 1/2+z,1/4-y,3/4-x
44 1/4-z,1/4-y,x
45 3/4-z,y,3/4-x
46 -y,3/4+z,3/4+x
47 3/4+y,1/4+z,1/2-x
48 3/4+y,-z,3/4+x
49 x,1/2+y,1/2+z
50 -y,3/4+x,3/4+z
51 3/4-x,3/4-y,z
52 3/4+y,1/2-x,1/4+z
53 x,3/4-y,3/4-z
54 3/4+y,3/4+x,-z
55 3/4-x,1/2+y,1/4-z
56 -y,1/2-x,1/2-z
57 z,1/2+x,1/2+y
58 -x,3/4+z,3/4+y
59 3/4-z,3/4-x,y
60 3/4+x,1/2-z,1/4+y
61 z,3/4-x,3/4-y
62 3/4+x,3/4+z,-y
63 3/4-z,1/2+x,1/4-y
64 -x,1/2-z,1/2-y
65 y,1/2+z,1/2+x
66 -z,1/2-y,1/2-x
67 1/2-z,1/4+y,3/4+x
68 3/4+z,1/4+y,1/2-x
69 1/4+z,1/2-y,3/4+x
70 y,3/4-z,3/4-x
71 1/4-y,1/4-z,x
72 1/4-y,1/2+z,3/4-x
73 -x,1/2-y,1/2-z
74 y,1/4-x,1/4-z
75 1/4+x,1/4+y,-z
76 1/4-y,1/2+x,3/4-z
77 -x,1/4+y,1/4+z
78 1/4-y,1/4-x,z
79 1/4+x,1/2-y,3/4+z
80 y,1/2+x,1/2+z
81 -z,1/2-x,1/2-y
82 x,1/4-z,1/4-y
83 1/4+z,1/4+x,-y
84 1/4-x,1/2+z,3/4-y
85 -z,1/4+x,1/4+y
86 1/4-x,1/4-z,y
87 1/4+z,1/2-x,3/4+y
88 x,1/2+z,1/2+y
89 -y,1/2-z,1/2-x
90 z,1/2+y,1/2+x
91 1/2+z,3/4-y,1/4-x
92 1/4-z,3/4-y,1/2+x
93 3/4-z,1/2+y,1/4-x
94 -y,1/4+z,1/4+x
95 3/4+y,3/4+z,-x
96 3/4+y,1/2-z,1/4+x
97 1/2+x,y,1/2+z
98 1/2-y,1/4+x,3/4+z
99 1/4-x,1/4-y,z
100 1/4+y,-x,1/4+z
101 1/2+x,1/4-y,3/4-z
102 1/4+y,1/4+x,-z
103 1/4-x,y,1/4-z
104 1/2-y,-x,1/2-z
105 1/2+z,x,1/2+y
106 1/2-x,1/4+z,3/4+y
107 1/4-z,1/4-x,y
108 1/4+x,-z,1/4+y
109 1/2+z,1/4-x,3/4-y
110 1/4+x,1/4+z,-y
111 1/4-z,x,1/4-y
112 1/2-x,-z,1/2-y
113 1/2+y,z,1/2+x
114 1/2-z,-y,1/2-x
115 -z,3/4+y,3/4+x
116 1/4+z,3/4+y,1/2-x
117 3/4+z,-y,3/4+x
118 1/2+y,1/4-z,3/4-x
119 3/4-y,3/4-z,x
120 3/4-y,z,3/4-x
121 1/2-x,-y,1/2-z
122 1/2+y,3/4-x,1/4-z
123 3/4+x,3/4+y,-z
124 3/4-y,x,3/4-z
125 1/2-x,3/4+y,1/4+z
126 3/4-y,3/4-x,z
127 3/4+x,-y,3/4+z
128 1/2+y,x,1/2+z
129 1/2-z,-x,1/2-y
130 1/2+x,3/4-z,1/4-y
131 3/4+z,3/4+x,-y
132 3/4-x,z,3/4-y
133 1/2-z,3/4+x,1/4+y
134 3/4-x,3/4-z,y
135 3/4+z,-x,3/4+y
136 1/2+x,z,1/2+y
137 1/2-y,-z,1/2-x
138 1/2+z,y,1/2+x
139 z,1/4-y,1/4-x
140 3/4-z,1/4-y,1/2+x
141 1/4-z,y,1/4-x
142 1/2-y,3/4+z,1/4+x
143 1/4+y,1/4+z,-x
144 1/4+y,-z,1/4+x
145 1/2+x,1/2+y,z
146 1/2-y,3/4+x,1/4+z
147 1/4-x,3/4-y,1/2+z
148 1/4+y,1/2-x,3/4+z
149 1/2+x,3/4-y,1/4-z
150 1/4+y,3/4+x,1/2-z
151 1/4-x,1/2+y,3/4-z
152 1/2-y,1/2-x,-z
153 1/2+z,1/2+x,y
154 1/2-x,3/4+z,1/4+y
155 1/4-z,3/4-x,1/2+y
156 1/4+x,1/2-z,3/4+y
157 1/2+z,3/4-x,1/4-y
158 1/4+x,3/4+z,1/2-y
159 1/4-z,1/2+x,3/4-y
160 1/2-x,1/2-z,-y
161 1/2+y,1/2+z,x
162 1/2-z,1/2-y,-x
163 -z,1/4+y,1/4+x
164 1/4+z,1/4+y,-x
165 3/4+z,1/2-y,1/4+x
166 1/2+y,3/4-z,1/4-x
167 3/4-y,1/4-z,1/2+x
168 3/4-y,1/2+z,1/4-x
169 1/2-x,1/2-y,-z
170 1/2+y,1/4-x,3/4-z
171 3/4+x,1/4+y,1/2-z
172 3/4-y,1/2+x,1/4-z
173 1/2-x,1/4+y,3/4+z
174 3/4-y,1/4-x,1/2+z
175 3/4+x,1/2-y,1/4+z
176 1/2+y,1/2+x,z
177 1/2-z,1/2-x,-y
178 1/2+x,1/4-z,3/4-y
179 3/4+z,1/4+x,1/2-y
180 3/4-x,1/2+z,1/4-y
181 1/2-z,1/4+x,3/4+y
182 3/4-x,1/4-z,1/2+y
183 3/4+z,1/2-x,1/4+y
184 1/2+x,1/2+z,y
185 1/2-y,1/2-z,-x
186 1/2+z,1/2+y,x
187 z,3/4-y,3/4-x
188 3/4-z,3/4-y,x
189 1/4-z,1/2+y,3/4-x
190 1/2-y,1/4+z,3/4+x
191 1/4+y,3/4+z,1/2-x
192 1/4+y,1/2-z,3/4+x

loop_
_atom_site_aniso_label
_atom_site_aniso_U_11
_atom_site_aniso_U_22
_atom_site_aniso_U_33
_atom_site_aniso_U_12
_atom_site_aniso_U_13
_atom_site_aniso_U_23
O 0.01312(6) 0.01312(6) 0.01312(6) -0.00161(5) -0.00161(5) -0.00161(5)
W 0.00903(11) 0.00903(11) 0.00903(11) 0.0 0.0 0.0
Na 0.01538(11) 0.01538(11) 0.01538(11) -0.00045(12) -0.00045(12) -0.00045(12)

loop_
_atom_site_type_symbol
_atom_site_label
_atom_site_fract_x
_atom_site_fract_y
_atom_site_fract_z
_atom_site_U_iso_or_equiv
_atom_site_thermal_displace_type
_atom_site_occupancy
_atom_site_symmetry_multiplicity
O O 0.262246(15) 0.262246(15) 0.262246(15) 0.01312 Uani 1.0 32
W W 0.375 0.375 0.375 0.00903 Uani 1.0 8
Na Na 0.0 0.0 0.0 0.01538 Uani 1.0 16

loop_
_atom_type_symbol
_atom_type_number_in_cell
_atom_type_scat_length_neutron
_atom_type_scat_source
O 32.0 0.5803 International_Tables_Vol_C
W 8.0 0.4860 International_Tables_Vol_C
Na 16.0 0.3630 International_Tables_Vol_C

loop_
_geom_angle_atom_site_label_1
_geom_angle_atom_site_label_2
_geom_angle_atom_site_label_3
_geom_angle_site_symmetry_1
_geom_angle_site_symmetry_2
_geom_angle_site_symmetry_3
_geom_angle
_geom_angle_publ_flag
O W O 1_555 . 7_555 109.4712(3) n
O W O 1_555 . 51_555 109.4712(3) n
O W O 1_555 . 53_555 109.4712(3) n
O W O 7_555 . 51_555 109.4712(3) n
O W O 7_555 . 53_555 109.4712(3) n
O W O 51_555 . 53_555 109.4712(3) n
O Na O . 99_555 98_554 84.789(6) n
O Na O . 99_555 5_555 95.211(6) n
O Na O . 99_555 152_555 180.000000 n
O Na O . 99_555 148_554 84.789(6) n
O Na O . 99_555 103_555 95.211(6) n
O Na O 5_555 99_555 98_554 180.000000 n
W O Na . . 99_555 129.043(4) n

loop_
_geom_bond_atom_site_label_1
_geom_bond_atom_site_label_2
_geom_bond_site_symmetry_1
_geom_bond_site_symmetry_2
_geom_bond_distance
_geom_bond_publ_flag
W O . 1_555 1.7830(2) n
W O . 7_555 1.7830(2) n
W O . 51_555 1.7830(2) n
W O . 53_555 1.7830(2) n
Na O 99_555 1_555 2.39945(15) n
Na O 99_555 5_555 2.39945(15) n
Na O 99_555 98_554 2.39945(15) n
Na O 99_555 103_555 2.39945(15) n
Na O 99_555 148_554 2.39945(15) n
Na O 99_555 152_555 2.39945(15) n
Na Na . 99_555 3.22785(10) n
W Na . 99_555 3.78499(10) n
O O . 98_554 3.2356(2) n
O O . 5_555 3.5441(4) n
